data_7707978
loop_
_publ_author_name
'Saha, Koushik'
'Gayen, Sourav'
'Kaur, Urminder'
'Roisnel, Thierry'
'Ghosh, Sundargopal'

_publ_section_title
;
 Stabilization of dichalcogenide ligands in the coordination sphere of a
 ruthenium system.
;
_journal_issue 37
_journal_name_full 'Dalton transactions (Cambridge, England : 2003)'
_journal_page_first 12990
_journal_page_last 13001
_journal_paper_doi 10.1039/d1dt01614h
_journal_volume 50
_journal_year 2021
_chemical_formula_moiety '0.619(C20 H32 B2 S7 Ru2) + 0.381(C20 H32 B2 S6 Ru2)'
_chemical_formula_sum 'C20 H32 B2 Ru2 S6.62'
_chemical_formula_weight 708.45
_space_group_crystal_system monoclinic
_space_group_IT_number 14
_space_group_name_Hall '-P 2yn'
_space_group_name_H-M_alt 'P 1 21/n 1'
_atom_sites_solution_hydrogens mixed
_audit_creation_method SHELXL-2018/3
_audit_update_record
;
2021-03-29 deposited with the CCDC.	2021-08-06 downloaded from the CCDC.
;
_cell_angle_alpha 90
_cell_angle_beta 95.722(4)
_cell_angle_gamma 90
_cell_formula_units_Z 4
_cell_length_a 9.7476(10)
_cell_length_b 14.5175(16)
_cell_length_c 18.5731(18)
_cell_measurement_reflns_used 7724
_cell_measurement_temperature 150(2)
_cell_measurement_theta_max 24.8
_cell_measurement_theta_min 2.8
_cell_volume 2615.2(5)
_computing_cell_refinement 'Bruker SAINT'
_computing_data_collection 'Bruker APEX2'
_computing_data_reduction 'Bruker SAINT'
_computing_molecular_graphics 'Bruker SHELXTL'
_computing_publication_material 'SHELXL-2018/3 (Sheldrick, 2018)'
_computing_structure_refinement 'SHELXL-2018/3 (Sheldrick, 2018)'
_computing_structure_solution 'SHELXS-97 (Sheldrick 2008)'
_diffrn_ambient_temperature 150(2)
_diffrn_measured_fraction_theta_full 0.996
_diffrn_measured_fraction_theta_max 0.996
_diffrn_measurement_device_type 'Bruker Axs Kappa Apex2 CCD Diffractometer'
_diffrn_measurement_method '\w and \f scan'
_diffrn_radiation_type MoK\a
_diffrn_radiation_wavelength 0.71073
_diffrn_reflns_av_R_equivalents 0.0382
_diffrn_reflns_av_unetI/netI 0.0292
_diffrn_reflns_Laue_measured_fraction_full 0.996
_diffrn_reflns_Laue_measured_fraction_max 0.996
_diffrn_reflns_limit_h_max 12
_diffrn_reflns_limit_h_min -12
_diffrn_reflns_limit_k_max 17
_diffrn_reflns_limit_k_min -17
_diffrn_reflns_limit_l_max 22
_diffrn_reflns_limit_l_min -21
_diffrn_reflns_number 26396
_diffrn_reflns_point_group_measured_fraction_full 0.996
_diffrn_reflns_point_group_measured_fraction_max 0.996
_diffrn_reflns_theta_full 25.242
_diffrn_reflns_theta_max 25.998
_diffrn_reflns_theta_min 2.204
_diffrn_source 'Sealed tube'
_exptl_absorpt_coefficient_mu 1.692
_exptl_absorpt_correction_T_max 0.78
_exptl_absorpt_correction_T_min 0.35
_exptl_absorpt_correction_type multi-scan
_exptl_absorpt_process_details 'SADABS (Bruker, 2016)'
_exptl_crystal_colour red
_exptl_crystal_density_diffrn 1.799
_exptl_crystal_description block
_exptl_crystal_F_000 1424
_exptl_crystal_size_max 0.580
_exptl_crystal_size_mid 0.310
_exptl_crystal_size_min 0.070
_refine_diff_density_max 0.525
_refine_diff_density_min -0.504
_refine_diff_density_rms 0.109
_refine_ls_extinction_coef 0.00178(16)
_refine_ls_extinction_expression Fc^*^=kFc[1+0.001xFc^2^\l^3^/sin(2\q)]^-1/4^
_refine_ls_extinction_method 'SHELXL-2018/3 (Sheldrick 2018)'
_refine_ls_goodness_of_fit_ref 1.286
_refine_ls_hydrogen_treatment mixed
_refine_ls_matrix_type full
_refine_ls_number_parameters 339
_refine_ls_number_reflns 5113
_refine_ls_number_restraints 44
_refine_ls_restrained_S_all 1.282
_refine_ls_R_factor_all 0.0366
_refine_ls_R_factor_gt 0.0328
_refine_ls_shift/su_max 0.001
_refine_ls_shift/su_mean 0.000
_refine_ls_structure_factor_coef Fsqd
_refine_ls_weighting_details 'w=1/[\s^2^(Fo^2^)+9.2514P] where P=(Fo^2^+2Fc^2^)/3'
_refine_ls_weighting_scheme calc
_refine_ls_wR_factor_gt 0.0780
_refine_ls_wR_factor_ref 0.0802
_reflns_Friedel_coverage 0.000
_reflns_number_gt 4742
_reflns_number_total 5113
_reflns_threshold_expression 'I > 2\s(I)'
_cod_data_source_file d1dt01614h2.cif
_cod_data_source_block sgguk3
_cod_depositor_comments 'Adding full bibliography for 7707977--7707979.cif.'
_cod_original_sg_symbol_H-M 'P 21/n'
_cod_database_code 7707978
_shelx_shelxl_version_number 2018/3
_shelx_space_group_comment
;
The symmetry employed for this shelxl refinement is uniquely defined
by the following loop, which should always be used as a source of
symmetry information in preference to the above space-group names.
They are only intended as comments.
;
_shelx_estimated_absorpt_t_min 0.440
_shelx_estimated_absorpt_t_max 0.891

loop_
_space_group_symop_operation_xyz
'x, y, z'
'-x+1/2, y+1/2, -z+1/2'
'-x, -y, -z'
'x-1/2, -y-1/2, z-1/2'

loop_
_atom_site_label
_atom_site_type_symbol
_atom_site_fract_x
_atom_site_fract_y
_atom_site_fract_z
_atom_site_U_iso_or_equiv
_atom_site_adp_type
_atom_site_occupancy
_atom_site_site_symmetry_order
_atom_site_calc_flag
_atom_site_refinement_flags_posn
_atom_site_refinement_flags_adp
_atom_site_refinement_flags_occupancy
_atom_site_disorder_assembly
_atom_site_disorder_group
C1 C 0.2565(4) 0.4603(3) 0.6996(2) 0.0229(9) Uani 1 1 d . . . . .
C2 C 0.3948(4) 0.4885(3) 0.7261(2) 0.0225(8) Uani 1 1 d . . . . .
C3 C 0.4394(5) 0.4323(3) 0.7862(2) 0.0269(9) Uani 1 1 d . . . . .
C4 C 0.3344(5) 0.3673(3) 0.7961(2) 0.0283(10) Uani 1 1 d . . . . .
C5 C 0.2191(5) 0.3856(3) 0.7432(2) 0.0270(9) Uani 1 1 d . . . . .
C6 C 0.1680(6) 0.5107(4) 0.6427(3) 0.0399(12) Uani 1 1 d . . . . .
H6A H 0.084309 0.474880 0.628806 0.060 Uiso 1 1 calc R U . . .
H6B H 0.218734 0.519714 0.600225 0.060 Uiso 1 1 calc R U . . .
H6C H 0.142670 0.570783 0.661460 0.060 Uiso 1 1 calc R U . . .
C7 C 0.4716(6) 0.5673(3) 0.6978(3) 0.0434(13) Uani 1 1 d . . . . .
H7A H 0.457524 0.622518 0.726551 0.065 Uiso 1 1 calc R U . . .
H7B H 0.437663 0.578622 0.647157 0.065 Uiso 1 1 calc R U . . .
H7C H 0.570180 0.552582 0.701220 0.065 Uiso 1 1 calc R U . . .
C8 C 0.5728(6) 0.4412(4) 0.8331(3) 0.0472(14) Uani 1 1 d . . . . .
H8A H 0.643149 0.466762 0.804622 0.071 Uiso 1 1 calc R U . . .
H8B H 0.602304 0.380308 0.851501 0.071 Uiso 1 1 calc R U . . .
H8C H 0.560275 0.482191 0.873810 0.071 Uiso 1 1 calc R U . . .
C9 C 0.3378(8) 0.2981(4) 0.8560(3) 0.0582(19) Uani 1 1 d . . . . .
H9A H 0.431945 0.274726 0.866684 0.087 Uiso 1 1 calc R U . . .
H9B H 0.275721 0.246961 0.841255 0.087 Uiso 1 1 calc R U . . .
H9C H 0.307958 0.327408 0.899394 0.087 Uiso 1 1 calc R U . . .
C10 C 0.0796(6) 0.3417(4) 0.7412(3) 0.0524(16) Uani 1 1 d . . . . .
H10A H 0.027736 0.370135 0.777907 0.079 Uiso 1 1 calc R U . . .
H10B H 0.090146 0.275637 0.751068 0.079 Uiso 1 1 calc R U . . .
H10C H 0.029679 0.350628 0.693210 0.079 Uiso 1 1 calc R U . . .
C11 C 0.1531(4) 0.2673(3) 0.4995(2) 0.0250(9) Uani 1 1 d . . . . .
C12 C 0.1326(4) 0.1874(3) 0.5410(2) 0.0214(8) Uani 1 1 d . . . . .
C13 C 0.2245(4) 0.1169(3) 0.5196(2) 0.0209(8) Uani 1 1 d . . . . .
C14 C 0.3000(4) 0.1530(3) 0.4635(2) 0.0250(9) Uani 1 1 d . . . . .
C15 C 0.2575(5) 0.2470(3) 0.4519(2) 0.0292(10) Uani 1 1 d . . . . .
C16 C 0.0698(6) 0.3548(3) 0.4967(3) 0.0424(13) Uani 1 1 d . . . . .
H16A H -0.002297 0.351941 0.455969 0.064 Uiso 1 1 calc R U . . .
H16B H 0.130268 0.407500 0.490219 0.064 Uiso 1 1 calc R U . . .
H16C H 0.027124 0.362042 0.541923 0.064 Uiso 1 1 calc R U . . .
C17 C 0.0259(4) 0.1728(3) 0.5921(3) 0.0313(10) Uani 1 1 d . . . . .
H17A H -0.003828 0.232517 0.609578 0.047 Uiso 1 1 calc R U . . .
H17B H 0.064900 0.135627 0.633191 0.047 Uiso 1 1 calc R U . . .
H17C H -0.053416 0.140611 0.567070 0.047 Uiso 1 1 calc R U . . .
C18 C 0.2299(5) 0.0192(3) 0.5464(3) 0.0327(10) Uani 1 1 d . . . . .
H18A H 0.150813 -0.015078 0.523250 0.049 Uiso 1 1 calc R U . . .
H18B H 0.226764 0.018698 0.599016 0.049 Uiso 1 1 calc R U . . .
H18C H 0.315548 -0.009863 0.534551 0.049 Uiso 1 1 calc R U . . .
C19 C 0.3999(5) 0.1018(4) 0.4222(3) 0.0404(12) Uani 1 1 d . . . . .
H19A H 0.416531 0.040609 0.443553 0.061 Uiso 1 1 calc R U . . .
H19B H 0.487058 0.135899 0.424437 0.061 Uiso 1 1 calc R U . . .
H19C H 0.361706 0.095433 0.371632 0.061 Uiso 1 1 calc R U . . .
C20 C 0.3045(6) 0.3091(4) 0.3953(3) 0.0464(14) Uani 1 1 d . . . . .
H20A H 0.402451 0.298040 0.390655 0.070 Uiso 1 1 calc R U . . .
H20B H 0.291357 0.373397 0.409115 0.070 Uiso 1 1 calc R U . . .
H20C H 0.250729 0.296676 0.348869 0.070 Uiso 1 1 calc R U . . .
B1 B 0.6535(5) 0.1807(4) 0.6680(3) 0.0287(11) Uani 1 1 d . . . . .
H1 H 0.771(5) 0.156(3) 0.677(3) 0.034 Uiso 1 1 d . U . . .
S3 S 0.43180(12) 0.38276(7) 0.56979(5) 0.0246(2) Uani 1 1 d . . . . .
S4 S 0.35487(10) 0.18996(7) 0.68453(5) 0.0194(2) Uani 1 1 d . . . . .
S7 S 0.53169(12) 0.11015(7) 0.71664(6) 0.0293(2) Uani 1 1 d . . . . .
Ru1 Ru 0.40520(3) 0.34426(2) 0.68759(2) 0.01551(10) Uani 1 1 d . . . . .
Ru2 Ru 0.35081(3) 0.23350(2) 0.56597(2) 0.01570(10) Uani 1 1 d . . . . .
B2 B 0.6431(13) 0.3778(10) 0.5574(7) 0.029(3) Uani 0.620(3) 1 d D U P A 1
S1 S 0.6406(9) 0.3054(6) 0.7007(5) 0.043(2) Uani 0.620(3) 1 d . U P A 1
S2 S 0.74484(17) 0.39577(13) 0.64701(10) 0.0277(5) Uani 0.620(3) 1 d . . P A 1
S5 S 0.5783(12) 0.1782(10) 0.5673(4) 0.0210(11) Uani 0.620(3) 1 d . U P A 1
S6 S 0.67975(17) 0.27015(13) 0.50804(10) 0.0274(5) Uani 0.620(3) 1 d . . P A 1
B2' B 0.6868(14) 0.3102(11) 0.5916(8) 0.035(3) Uani 0.380(3) 1 d D U P A 2
S1' S 0.6435(11) 0.3056(5) 0.7066(6) 0.0135(17) Uani 0.380(3) 1 d . U P A 2
S5' S 0.587(2) 0.1892(18) 0.5676(10) 0.041(5) Uani 0.380(3) 1 d . U P A 2
S8' S 0.6138(5) 0.4082(3) 0.5406(3) 0.0329(11) Uani 0.380(3) 1 d . U P A 2
H2 H 0.665(8) 0.440(3) 0.522(3) 0.025(10) Uiso 0.620(3) 1 d D U P A 1
H2' H 0.803(4) 0.306(9) 0.586(7) 0.033(12) Uiso 0.380(3) 1 d D U P A 2

loop_
_atom_site_aniso_label
_atom_site_aniso_U_11
_atom_site_aniso_U_22
_atom_site_aniso_U_33
_atom_site_aniso_U_23
_atom_site_aniso_U_13
_atom_site_aniso_U_12
C1 0.027(2) 0.022(2) 0.021(2) -0.0040(16) 0.0052(17) 0.0093(17)
C2 0.027(2) 0.0177(19) 0.023(2) -0.0047(16) 0.0044(17) 0.0024(16)
C3 0.037(2) 0.022(2) 0.021(2) -0.0031(17) -0.0007(18) 0.0079(18)
C4 0.054(3) 0.016(2) 0.016(2) 0.0002(16) 0.0096(19) 0.0107(19)
C5 0.029(2) 0.024(2) 0.031(2) -0.0091(18) 0.0151(19) 0.0001(17)
C6 0.052(3) 0.036(3) 0.031(3) -0.001(2) 0.000(2) 0.023(2)
C7 0.068(4) 0.016(2) 0.050(3) -0.002(2) 0.022(3) -0.006(2)
C8 0.046(3) 0.052(3) 0.038(3) -0.019(2) -0.021(2) 0.018(3)
C9 0.123(6) 0.031(3) 0.024(3) 0.008(2) 0.022(3) 0.012(3)
C10 0.046(3) 0.056(4) 0.062(4) -0.023(3) 0.034(3) -0.015(3)
C11 0.020(2) 0.027(2) 0.025(2) -0.0017(17) -0.0114(17) -0.0003(17)
C12 0.0112(18) 0.026(2) 0.026(2) -0.0039(17) -0.0031(15) -0.0014(15)
C13 0.021(2) 0.021(2) 0.020(2) -0.0058(16) -0.0004(16) -0.0028(16)
C14 0.021(2) 0.036(2) 0.018(2) -0.0051(17) -0.0032(16) -0.0044(18)
C15 0.029(2) 0.038(3) 0.018(2) 0.0016(18) -0.0103(18) -0.0088(19)
C16 0.043(3) 0.027(2) 0.051(3) -0.001(2) -0.026(2) 0.007(2)
C17 0.020(2) 0.037(3) 0.038(3) -0.007(2) 0.0070(19) -0.0042(18)
C18 0.038(3) 0.021(2) 0.039(3) -0.0053(19) 0.005(2) -0.0016(19)
C19 0.037(3) 0.057(3) 0.029(3) -0.019(2) 0.010(2) -0.006(2)
C20 0.060(4) 0.056(3) 0.021(2) 0.011(2) -0.006(2) -0.023(3)
B1 0.023(2) 0.032(3) 0.030(3) -0.002(2) -0.002(2) 0.013(2)
S3 0.0364(6) 0.0196(5) 0.0188(5) 0.0015(4) 0.0079(4) -0.0041(4)
S4 0.0240(5) 0.0155(4) 0.0190(5) 0.0018(4) 0.0037(4) 0.0014(4)
S7 0.0372(6) 0.0228(5) 0.0274(6) 0.0057(4) 0.0005(5) 0.0105(5)
Ru1 0.01561(16) 0.01477(16) 0.01606(16) 0.00042(11) 0.00109(11) 0.00269(11)
Ru2 0.01440(16) 0.01744(16) 0.01513(16) 0.00001(11) 0.00084(11) 0.00122(11)
B2 0.014(5) 0.043(7) 0.030(6) 0.005(5) 0.007(4) 0.006(4)
S1 0.021(3) 0.047(3) 0.057(4) -0.016(2) -0.014(2) 0.005(2)
S2 0.0142(8) 0.0326(10) 0.0357(10) 0.0006(7) -0.0006(7) -0.0053(7)
S5 0.0190(19) 0.029(2) 0.015(2) -0.0004(15) 0.0027(14) 0.0118(15)
S6 0.0180(8) 0.0411(11) 0.0248(9) 0.0002(7) 0.0105(7) 0.0041(7)
B2' 0.021(6) 0.043(7) 0.040(7) -0.006(6) 0.005(5) 0.000(5)
S1' 0.012(4) 0.007(3) 0.021(3) 0.003(2) 0.000(2) 0.005(2)
S5' 0.031(5) 0.046(8) 0.046(6) -0.013(4) 0.002(4) 0.017(5)
S8' 0.025(2) 0.035(3) 0.040(3) 0.0043(18) 0.0122(18) -0.0062(18)

loop_
_atom_type_symbol
_atom_type_description
_atom_type_scat_dispersion_real
_atom_type_scat_dispersion_imag
_atom_type_scat_source
C C 0.0033 0.0016 'International Tables Vol C Tables 4.2.6.8 and 6.1.1.4'
H H 0.0000 0.0000 'International Tables Vol C Tables 4.2.6.8 and 6.1.1.4'
B B 0.0013 0.0007 'International Tables Vol C Tables 4.2.6.8 and 6.1.1.4'
S S 0.1246 0.1234 'International Tables Vol C Tables 4.2.6.8 and 6.1.1.4'
Ru Ru -1.2594 0.8363 'International Tables Vol C Tables 4.2.6.8 and 6.1.1.4'

loop_
_geom_angle_atom_site_label_1
_geom_angle_atom_site_label_2
_geom_angle_atom_site_label_3
_geom_angle
_geom_angle_site_symmetry_1
_geom_angle_site_symmetry_3
_geom_angle_publ_flag
C5 C1 C2 107.8(4) . . ?
C5 C1 C6 128.0(4) . . ?
C2 C1 C6 123.8(4) . . ?
C5 C1 Ru1 71.9(2) . . ?
C2 C1 Ru1 70.0(2) . . ?
C6 C1 Ru1 129.2(3) . . ?
C3 C2 C1 107.9(4) . . ?
C3 C2 C7 126.5(4) . . ?
C1 C2 C7 125.5(4) . . ?
C3 C2 Ru1 71.9(2) . . ?
C1 C2 Ru1 72.2(2) . . ?
C7 C2 Ru1 124.8(3) . . ?
C4 C3 C2 108.5(4) . . ?
C4 C3 C8 125.3(4) . . ?
C2 C3 C8 126.1(5) . . ?
C4 C3 Ru1 71.0(2) . . ?
C2 C3 Ru1 71.0(2) . . ?
C8 C3 Ru1 125.2(3) . . ?
C3 C4 C5 108.2(4) . . ?
C3 C4 C9 125.5(5) . . ?
C5 C4 C9 126.0(5) . . ?
C3 C4 Ru1 71.9(2) . . ?
C5 C4 Ru1 72.5(2) . . ?
C9 C4 Ru1 126.0(3) . . ?
C1 C5 C4 107.5(4) . . ?
C1 C5 C10 126.4(5) . . ?
C4 C5 C10 125.6(5) . . ?
C1 C5 Ru1 71.3(2) . . ?
C4 C5 Ru1 69.9(2) . . ?
C10 C5 Ru1 130.1(3) . . ?
C1 C6 H6A 109.5 . . ?
C1 C6 H6B 109.5 . . ?
H6A C6 H6B 109.5 . . ?
C1 C6 H6C 109.5 . . ?
H6A C6 H6C 109.5 . . ?
H6B C6 H6C 109.5 . . ?
C2 C7 H7A 109.5 . . ?
C2 C7 H7B 109.5 . . ?
H7A C7 H7B 109.5 . . ?
C2 C7 H7C 109.5 . . ?
H7A C7 H7C 109.5 . . ?
H7B C7 H7C 109.5 . . ?
C3 C8 H8A 109.5 . . ?
C3 C8 H8B 109.5 . . ?
H8A C8 H8B 109.5 . . ?
C3 C8 H8C 109.5 . . ?
H8A C8 H8C 109.5 . . ?
H8B C8 H8C 109.5 . . ?
C4 C9 H9A 109.5 . . ?
C4 C9 H9B 109.5 . . ?
H9A C9 H9B 109.5 . . ?
C4 C9 H9C 109.5 . . ?
H9A C9 H9C 109.5 . . ?
H9B C9 H9C 109.5 . . ?
C5 C10 H10A 109.5 . . ?
C5 C10 H10B 109.5 . . ?
H10A C10 H10B 109.5 . . ?
C5 C10 H10C 109.5 . . ?
H10A C10 H10C 109.5 . . ?
H10B C10 H10C 109.5 . . ?
C12 C11 C15 108.1(4) . . ?
C12 C11 C16 127.2(4) . . ?
C15 C11 C16 124.2(4) . . ?
C12 C11 Ru2 71.4(2) . . ?
C15 C11 Ru2 70.9(2) . . ?
C16 C11 Ru2 129.5(3) . . ?
C11 C12 C13 107.9(4) . . ?
C11 C12 C17 127.4(4) . . ?
C13 C12 C17 124.5(4) . . ?
C11 C12 Ru2 71.6(2) . . ?
C13 C12 Ru2 70.4(2) . . ?
C17 C12 Ru2 128.3(3) . . ?
C14 C13 C12 108.5(4) . . ?
C14 C13 C18 125.7(4) . . ?
C12 C13 C18 125.5(4) . . ?
C14 C13 Ru2 72.4(2) . . ?
C12 C13 Ru2 71.8(2) . . ?
C18 C13 Ru2 126.4(3) . . ?
C13 C14 C15 107.2(4) . . ?
C13 C14 C19 126.7(4) . . ?
C15 C14 C19 126.1(4) . . ?
C13 C14 Ru2 70.1(2) . . ?
C15 C14 Ru2 70.7(2) . . ?
C19 C14 Ru2 126.4(3) . . ?
C14 C15 C11 108.3(4) . . ?
C14 C15 C20 125.1(5) . . ?
C11 C15 C20 126.4(5) . . ?
C14 C15 Ru2 71.9(2) . . ?
C11 C15 Ru2 71.4(2) . . ?
C20 C15 Ru2 126.7(3) . . ?
C11 C16 H16A 109.5 . . ?
C11 C16 H16B 109.5 . . ?
H16A C16 H16B 109.5 . . ?
C11 C16 H16C 109.5 . . ?
H16A C16 H16C 109.5 . . ?
H16B C16 H16C 109.5 . . ?
C12 C17 H17A 109.5 . . ?
C12 C17 H17B 109.5 . . ?
H17A C17 H17B 109.5 . . ?
C12 C17 H17C 109.5 . . ?
H17A C17 H17C 109.5 . . ?
H17B C17 H17C 109.5 . . ?
C13 C18 H18A 109.5 . . ?
C13 C18 H18B 109.5 . . ?
H18A C18 H18B 109.5 . . ?
C13 C18 H18C 109.5 . . ?
H18A C18 H18C 109.5 . . ?
H18B C18 H18C 109.5 . . ?
C14 C19 H19A 109.5 . . ?
C14 C19 H19B 109.5 . . ?
H19A C19 H19B 109.5 . . ?
C14 C19 H19C 109.5 . . ?
H19A C19 H19C 109.5 . . ?
H19B C19 H19C 109.5 . . ?
C15 C20 H20A 109.5 . . ?
C15 C20 H20B 109.5 . . ?
H20A C20 H20B 109.5 . . ?
C15 C20 H20C 109.5 . . ?
H20A C20 H20C 109.5 . . ?
H20B C20 H20C 109.5 . . ?
S7 B1 S5' 109.6(8) . . ?
S7 B1 S1 107.4(4) . . ?
S7 B1 S5 105.0(5) . . ?
S1 B1 S5 107.0(5) . . ?
S7 B1 S1' 105.9(4) . . ?
S5' B1 S1' 105.8(9) . . ?
S7 B1 H1 115(2) . . ?
S5' B1 H1 113(3) . . ?
S1 B1 H1 109(2) . . ?
S5 B1 H1 113(2) . . ?
S1' B1 H1 108(2) . . ?
S8' S3 Ru1 120.35(16) . . ?
B2 S3 Ru1 107.6(4) . . ?
S8' S3 Ru2 119.32(15) . . ?
B2 S3 Ru2 107.5(4) . . ?
Ru1 S3 Ru2 74.33(3) . . ?
S7 S4 Ru2 111.02(5) . . ?
S7 S4 Ru1 111.24(5) . . ?
Ru2 S4 Ru1 74.75(3) . . ?
B1 S7 S4 95.89(15) . . ?
C2 Ru1 C4 62.40(15) . . ?
C2 Ru1 C3 37.11(15) . . ?
C4 Ru1 C3 37.11(17) . . ?
C2 Ru1 C1 37.83(15) . . ?
C4 Ru1 C1 62.30(15) . . ?
C3 Ru1 C1 62.25(15) . . ?
C2 Ru1 C5 62.42(15) . . ?
C4 Ru1 C5 37.60(17) . . ?
C3 Ru1 C5 62.16(16) . . ?
C1 Ru1 C5 36.81(16) . . ?
C2 Ru1 S4 156.03(11) . . ?
C4 Ru1 S4 94.86(11) . . ?
C3 Ru1 S4 126.44(12) . . ?
C1 Ru1 S4 126.59(12) . . ?
C5 Ru1 S4 95.24(11) . . ?
C2 Ru1 S3 95.19(11) . . ?
C4 Ru1 S3 154.52(11) . . ?
C3 Ru1 S3 128.37(12) . . ?
C1 Ru1 S3 92.71(11) . . ?
C5 Ru1 S3 122.90(13) . . ?
S4 Ru1 S3 104.97(4) . . ?
C2 Ru1 S1 105.6(2) . . ?
C4 Ru1 S1 109.3(3) . . ?
C3 Ru1 S1 89.3(3) . . ?
C1 Ru1 S1 143.3(2) . . ?
C5 Ru1 S1 146.8(3) . . ?
S4 Ru1 S1 88.4(2) . . ?
S3 Ru1 S1 87.5(2) . . ?
C2 Ru1 S1' 104.5(3) . . ?
C4 Ru1 S1' 106.7(3) . . ?
C3 Ru1 S1' 87.1(3) . . ?
C1 Ru1 S1' 142.3(3) . . ?
C5 Ru1 S1' 144.3(3) . . ?
S4 Ru1 S1' 88.6(2) . . ?
S3 Ru1 S1' 89.9(2) . . ?
C2 Ru1 Ru2 142.82(11) . . ?
C4 Ru1 Ru2 140.68(13) . . ?
C3 Ru1 Ru2 177.50(12) . . ?
C1 Ru1 Ru2 116.19(11) . . ?
C5 Ru1 Ru2 115.38(12) . . ?
S4 Ru1 Ru2 52.54(3) . . ?
S3 Ru1 Ru2 52.96(3) . . ?
S1 Ru1 Ru2 92.9(2) . . ?
S1' Ru1 Ru2 95.1(3) . . ?
C13 Ru2 C15 62.60(16) . . ?
C13 Ru2 C12 37.81(15) . . ?
C15 Ru2 C12 62.54(16) . . ?
C13 Ru2 C11 62.54(15) . . ?
C15 Ru2 C11 37.70(17) . . ?
C12 Ru2 C11 36.98(16) . . ?
C13 Ru2 C14 37.50(15) . . ?
C15 Ru2 C14 37.41(17) . . ?
C12 Ru2 C14 62.82(15) . . ?
C11 Ru2 C14 62.71(16) . . ?
C13 Ru2 S4 96.80(11) . . ?
C15 Ru2 S4 154.87(12) . . ?
C12 Ru2 S4 92.41(11) . . ?
C11 Ru2 S4 121.55(12) . . ?
C14 Ru2 S4 130.80(12) . . ?
C13 Ru2 S3 154.89(11) . . ?
C15 Ru2 S3 93.03(12) . . ?
C12 Ru2 S3 127.17(11) . . ?
C11 Ru2 S3 94.83(11) . . ?
C14 Ru2 S3 124.11(12) . . ?
S4 Ru2 S3 104.90(4) . . ?
C13 Ru2 S5 103.3(4) . . ?
C15 Ru2 S5 109.5(2) . . ?
C12 Ru2 S5 140.9(4) . . ?
C11 Ru2 S5 147.0(2) . . ?
C14 Ru2 S5 87.7(3) . . ?
S4 Ru2 S5 88.28(19) . . ?
S3 Ru2 S5 90.1(4) . . ?
C13 Ru2 S5' 107.2(7) . . ?
C15 Ru2 S5' 109.7(5) . . ?
C12 Ru2 S5' 145.0(7) . . ?
C11 Ru2 S5' 147.4(5) . . ?
C14 Ru2 S5' 90.1(6) . . ?
S4 Ru2 S5' 89.4(4) . . ?
S3 Ru2 S5' 85.8(7) . . ?
C13 Ru2 Ru1 144.19(11) . . ?
C15 Ru2 Ru1 138.42(12) . . ?
C12 Ru2 Ru1 116.28(11) . . ?
C11 Ru2 Ru1 113.92(11) . . ?
C14 Ru2 Ru1 175.82(12) . . ?
S4 Ru2 Ru1 52.71(3) . . ?
S3 Ru2 Ru1 52.72(3) . . ?
S5 Ru2 Ru1 94.9(3) . . ?
S5' Ru2 Ru1 92.3(6) . . ?
S6 B2 S2 116.4(6) . . ?
S6 B2 S3 108.8(7) . . ?
S2 B2 S3 109.7(6) . . ?
S6 B2 H2 109(4) . . ?
S2 B2 H2 107(4) . . ?
S3 B2 H2 106(4) . . ?
B1 S1 S2 114.3(5) . . ?
B1 S1 Ru1 106.7(4) . . ?
S2 S1 Ru1 109.4(3) . . ?
B2 S2 S1 95.9(5) . . ?
B1 S5 S6 110.5(7) . . ?
B1 S5 Ru2 105.5(4) . . ?
S6 S5 Ru2 106.1(5) . . ?
B2 S6 S5 99.0(5) . . ?
S8' B2' S5' 114.0(9) . . ?
S8' B2' S1' 115.1(8) . . ?
S5' B2' S1' 93.0(8) . . ?
S8' B2' H2' 109(7) . . ?
S5' B2' H2' 113(7) . . ?
S1' B2' H2' 112(7) . . ?
B1 S1' B2' 69.8(6) . . ?
B1 S1' Ru1 104.3(5) . . ?
B2' S1' Ru1 97.2(6) . . ?
B1 S5' B2' 74.6(10) . . ?
B1 S5' Ru2 105.3(9) . . ?
B2' S5' Ru2 102.1(10) . . ?
B2' S8' S3 91.5(5) . . ?

loop_
_geom_bond_atom_site_label_1
_geom_bond_atom_site_label_2
_geom_bond_distance
_geom_bond_site_symmetry_2
_geom_bond_publ_flag
C1 C5 1.422(6) . ?
C1 C2 1.448(6) . ?
C1 C6 1.489(6) . ?
C1 Ru1 2.247(4) . ?
C2 C3 1.416(6) . ?
C2 C7 1.491(6) . ?
C2 Ru1 2.218(4) . ?
C3 C4 1.417(7) . ?
C3 C8 1.497(6) . ?
C3 Ru1 2.231(4) . ?
C4 C5 1.443(7) . ?
C4 C9 1.497(6) . ?
C4 Ru1 2.220(4) . ?
C5 C10 1.499(7) . ?
C5 Ru1 2.256(4) . ?
C6 H6A 0.9800 . ?
C6 H6B 0.9800 . ?
C6 H6C 0.9800 . ?
C7 H7A 0.9800 . ?
C7 H7B 0.9800 . ?
C7 H7C 0.9800 . ?
C8 H8A 0.9800 . ?
C8 H8B 0.9800 . ?
C8 H8C 0.9800 . ?
C9 H9A 0.9800 . ?
C9 H9B 0.9800 . ?
C9 H9C 0.9800 . ?
C10 H10A 0.9800 . ?
C10 H10B 0.9800 . ?
C10 H10C 0.9800 . ?
C11 C12 1.418(6) . ?
C11 C15 1.443(7) . ?
C11 C16 1.506(6) . ?
C11 Ru2 2.237(4) . ?
C12 C13 1.442(6) . ?
C12 C17 1.492(6) . ?
C12 Ru2 2.234(4) . ?
C13 C14 1.435(6) . ?
C13 C18 1.503(6) . ?
C13 Ru2 2.216(4) . ?
C14 C15 1.435(6) . ?
C14 C19 1.496(6) . ?
C14 Ru2 2.246(4) . ?
C15 C20 1.492(6) . ?
C15 Ru2 2.230(4) . ?
C16 H16A 0.9800 . ?
C16 H16B 0.9800 . ?
C16 H16C 0.9800 . ?
C17 H17A 0.9800 . ?
C17 H17B 0.9800 . ?
C17 H17C 0.9800 . ?
C18 H18A 0.9800 . ?
C18 H18B 0.9800 . ?
C18 H18C 0.9800 . ?
C19 H19A 0.9800 . ?
C19 H19B 0.9800 . ?
C19 H19C 0.9800 . ?
C20 H20A 0.9800 . ?
C20 H20B 0.9800 . ?
C20 H20C 0.9800 . ?
B1 S7 1.867(6) . ?
B1 S5' 1.917(19) . ?
B1 S1 1.917(10) . ?
B1 S5 1.940(10) . ?
B1 S1' 1.956(11) . ?
B1 H1 1.19(5) . ?
S3 S8' 1.941(5) . ?
S3 B2 2.097(12) . ?
S3 Ru1 2.2976(11) . ?
S3 Ru2 2.3049(11) . ?
S4 S7 2.1128(15) . ?
S4 Ru2 2.2875(10) . ?
S4 Ru1 2.2926(10) . ?
Ru1 S1 2.352(9) . ?
Ru1 S1' 2.382(10) . ?
Ru1 Ru2 2.7803(5) . ?
Ru2 S5 2.357(11) . ?
Ru2 S5' 2.39(2) . ?
B2 S6 1.864(14) . ?
B2 S2 1.870(13) . ?
B2 H2 1.15(2) . ?
S1 S2 1.988(8) . ?
S5 S6 2.046(12) . ?
B2' S8' 1.815(17) . ?
B2' S5' 2.04(3) . ?
B2' S1' 2.219(19) . ?
B2' H2' 1.15(2) . ?

loop_
_geom_torsion_atom_site_label_1
_geom_torsion_atom_site_label_2
_geom_torsion_atom_site_label_3
_geom_torsion_atom_site_label_4
_geom_torsion
_geom_torsion_site_symmetry_1
_geom_torsion_site_symmetry_2
_geom_torsion_site_symmetry_3
_geom_torsion_site_symmetry_4
_geom_torsion_publ_flag
C5 C1 C2 C3 -1.1(4) . . . . ?
C6 C1 C2 C3 172.0(4) . . . . ?
Ru1 C1 C2 C3 -63.5(3) . . . . ?
C5 C1 C2 C7 -177.2(4) . . . . ?
C6 C1 C2 C7 -4.0(7) . . . . ?
Ru1 C1 C2 C7 120.4(4) . . . . ?
C5 C1 C2 Ru1 62.4(3) . . . . ?
C6 C1 C2 Ru1 -124.5(4) . . . . ?
C1 C2 C3 C4 2.3(5) . . . . ?
C7 C2 C3 C4 178.3(4) . . . . ?
Ru1 C2 C3 C4 -61.4(3) . . . . ?
C1 C2 C3 C8 -176.1(4) . . . . ?
C7 C2 C3 C8 -0.1(7) . . . . ?
Ru1 C2 C3 C8 120.2(5) . . . . ?
C1 C2 C3 Ru1 63.7(3) . . . . ?
C7 C2 C3 Ru1 -120.3(4) . . . . ?
C2 C3 C4 C5 -2.5(5) . . . . ?
C8 C3 C4 C5 175.9(4) . . . . ?
Ru1 C3 C4 C5 -63.9(3) . . . . ?
C2 C3 C4 C9 -176.9(4) . . . . ?
C8 C3 C4 C9 1.5(7) . . . . ?
Ru1 C3 C4 C9 121.8(4) . . . . ?
C2 C3 C4 Ru1 61.4(3) . . . . ?
C8 C3 C4 Ru1 -120.2(4) . . . . ?
C2 C1 C5 C4 -0.4(4) . . . . ?
C6 C1 C5 C4 -173.2(4) . . . . ?
Ru1 C1 C5 C4 60.8(3) . . . . ?
C2 C1 C5 C10 172.3(4) . . . . ?
C6 C1 C5 C10 -0.5(7) . . . . ?
Ru1 C1 C5 C10 -126.5(4) . . . . ?
C2 C1 C5 Ru1 -61.2(3) . . . . ?
C6 C1 C5 Ru1 126.1(4) . . . . ?
C3 C4 C5 C1 1.8(5) . . . . ?
C9 C4 C5 C1 176.1(4) . . . . ?
Ru1 C4 C5 C1 -61.6(3) . . . . ?
C3 C4 C5 C10 -171.0(4) . . . . ?
C9 C4 C5 C10 3.3(7) . . . . ?
Ru1 C4 C5 C10 125.6(4) . . . . ?
C3 C4 C5 Ru1 63.4(3) . . . . ?
C9 C4 C5 Ru1 -122.2(4) . . . . ?
C15 C11 C12 C13 0.2(4) . . . . ?
C16 C11 C12 C13 172.6(4) . . . . ?
Ru2 C11 C12 C13 -61.5(3) . . . . ?
C15 C11 C12 C17 -173.7(4) . . . . ?
C16 C11 C12 C17 -1.3(7) . . . . ?
Ru2 C11 C12 C17 124.7(4) . . . . ?
C15 C11 C12 Ru2 61.7(3) . . . . ?
C16 C11 C12 Ru2 -126.0(4) . . . . ?
C11 C12 C13 C14 -1.2(4) . . . . ?
C17 C12 C13 C14 172.9(4) . . . . ?
Ru2 C12 C13 C14 -63.5(3) . . . . ?
C11 C12 C13 C18 -175.6(4) . . . . ?
C17 C12 C13 C18 -1.5(6) . . . . ?
Ru2 C12 C13 C18 122.1(4) . . . . ?
C11 C12 C13 Ru2 62.2(3) . . . . ?
C17 C12 C13 Ru2 -123.7(4) . . . . ?
C12 C13 C14 C15 1.8(4) . . . . ?
C18 C13 C14 C15 176.2(4) . . . . ?
Ru2 C13 C14 C15 -61.3(3) . . . . ?
C12 C13 C14 C19 -175.8(4) . . . . ?
C18 C13 C14 C19 -1.4(7) . . . . ?
Ru2 C13 C14 C19 121.1(4) . . . . ?
C12 C13 C14 Ru2 63.1(3) . . . . ?
C18 C13 C14 Ru2 -122.5(4) . . . . ?
C13 C14 C15 C11 -1.6(4) . . . . ?
C19 C14 C15 C11 176.0(4) . . . . ?
Ru2 C14 C15 C11 -62.6(3) . . . . ?
C13 C14 C15 C20 -176.4(4) . . . . ?
C19 C14 C15 C20 1.2(7) . . . . ?
Ru2 C14 C15 C20 122.6(4) . . . . ?
C13 C14 C15 Ru2 60.9(3) . . . . ?
C19 C14 C15 Ru2 -121.4(4) . . . . ?
C12 C11 C15 C14 0.9(5) . . . . ?
C16 C11 C15 C14 -171.7(4) . . . . ?
Ru2 C11 C15 C14 62.9(3) . . . . ?
C12 C11 C15 C20 175.6(4) . . . . ?
C16 C11 C15 C20 3.0(7) . . . . ?
Ru2 C11 C15 C20 -122.4(4) . . . . ?
C12 C11 C15 Ru2 -62.0(3) . . . . ?
C16 C11 C15 Ru2 125.4(4) . . . . ?
S5' B1 S7 S4 -55.4(8) . . . . ?
S1 B1 S7 S4 55.6(4) . . . . ?
S5 B1 S7 S4 -58.1(4) . . . . ?
S1' B1 S7 S4 58.4(4) . . . . ?
S6 B2 S2 S1 -75.7(7) . . . . ?
S3 B2 S2 S1 48.2(7) . . . . ?
S2 B2 S6 S5 75.9(8) . . . . ?
S3 B2 S6 S5 -48.5(6) . . . . ?
S5' B2' S8' S3 53.4(9) . . . . ?
S1' B2' S8' S3 -52.4(7) . . . . ?
